data_1569021
loop_
_publ_author_name
'Lease, Nicholas'
'Spielvogel, Kyle D.'
'Davis, Jack V.'
'Tisdale, Jeremy T.'
'Klamborowski, Lisa M.'
'Cawkwell, M. J.'
'Manner, Virginia W.'

_publ_section_title
;
 Halogenated PETN derivatives: interplay between physical and chemical
 factors in explosive sensitivity.
;
_journal_issue 25
_journal_name_full 'Chemical science'
_journal_page_first 7044
_journal_page_last 7056
_journal_paper_doi 10.1039/d3sc01627g
_journal_volume 14
_journal_year 2023
_chemical_formula_moiety '2(C5 H8 Cl3 N O3)'
_chemical_formula_sum 'C10 H16 Cl6 N2 O6'
_chemical_formula_weight 472.95
_space_group_crystal_system monoclinic
_space_group_IT_number 9
_space_group_name_Hall 'C -2yc'
_space_group_name_H-M_alt 'C 1 c 1'
_atom_sites_solution_hydrogens geom
_atom_sites_solution_primary dual
_audit_creation_date 2022-10-05
_audit_creation_method
;
Olex2 1.5
(compiled 2022.04.07 svn.rca3783a0 for OlexSys, GUI svn.r6498)
;
_audit_update_record
;
2023-03-27 deposited with the CCDC.	2023-05-03 downloaded from the CCDC.
;
_cell_angle_alpha 90
_cell_angle_beta 90.017(13)
_cell_angle_gamma 90
_cell_formula_units_Z 4
_cell_length_a 12.074(4)
_cell_length_b 6.959(3)
_cell_length_c 22.562(9)
_cell_measurement_reflns_used 6548
_cell_measurement_temperature 250.00
_cell_measurement_theta_max 24.88
_cell_measurement_theta_min 3.375
_cell_volume 1895.7(13)
_computing_molecular_graphics 'Olex2 1.5 (Dolomanov et al., 2009)'
_computing_publication_material 'Olex2 1.5 (Dolomanov et al., 2009)'
_computing_structure_refinement 'SHELXL 2018/3 (Sheldrick, 2015)'
_computing_structure_solution 'SHELXT 2018/2 (Sheldrick, 2018)'
_diffrn_ambient_temperature 250.00
_diffrn_measured_fraction_theta_full 0.990
_diffrn_measured_fraction_theta_max 0.991
_diffrn_measurement_device_type 'Bruker D8 Venture Duo'
_diffrn_measurement_method 'Phi and Omega scans'
_diffrn_radiation_type MoK\a
_diffrn_radiation_wavelength 0.71073
_diffrn_reflns_av_R_equivalents 0.0828
_diffrn_reflns_av_unetI/netI 0.0394
_diffrn_reflns_Laue_measured_fraction_full 0.990
_diffrn_reflns_Laue_measured_fraction_max 0.991
_diffrn_reflns_limit_h_max 15
_diffrn_reflns_limit_h_min -16
_diffrn_reflns_limit_k_max 9
_diffrn_reflns_limit_k_min -9
_diffrn_reflns_limit_l_max 30
_diffrn_reflns_limit_l_min -30
_diffrn_reflns_number 48599
_diffrn_reflns_point_group_measured_fraction_full 0.986
_diffrn_reflns_point_group_measured_fraction_max 0.983
_diffrn_reflns_theta_full 25.242
_diffrn_reflns_theta_max 28.271
_diffrn_reflns_theta_min 3.375
_exptl_absorpt_coefficient_mu 0.934
_exptl_absorpt_correction_T_max 0.745
_exptl_absorpt_correction_T_min 0.688
_exptl_absorpt_correction_type multi-scan
_exptl_absorpt_process_details
;
SADABS-2014/5 (Bruker,2014) was used for absorption correction.
wR2(int) was 0.1125 before and 0.0799 after correction.
The Ratio of minimum to maximum transmission is 0.9232.
The \l/2 correction factor is 0.00150.
;
_exptl_crystal_colour colourless
_exptl_crystal_density_diffrn 1.657
_exptl_crystal_description plate-like
_exptl_crystal_F_000 960
_exptl_crystal_recrystallization_method 'Re-crystallisation from solvent: Ethanol'
_exptl_crystal_size_max 0.05
_exptl_crystal_size_mid 0.05
_exptl_crystal_size_min 0.05
_refine_diff_density_max 0.181
_refine_diff_density_min -0.152
_refine_diff_density_rms 0.038
_refine_ls_abs_structure_details
;
 Flack x determined using 1831 quotients [(I+)-(I-)]/[(I+)+(I-)]
 (Parsons, Flack and Wagner, Acta Cryst. B69 (2013) 249-259).
;
_refine_ls_abs_structure_Flack -0.03(3)
_refine_ls_extinction_method none
_refine_ls_goodness_of_fit_ref 1.057
_refine_ls_hydrogen_treatment constr
_refine_ls_matrix_type full
_refine_ls_number_parameters 217
_refine_ls_number_reflns 4626
_refine_ls_number_restraints 2
_refine_ls_restrained_S_all 1.056
_refine_ls_R_factor_all 0.0361
_refine_ls_R_factor_gt 0.0296
_refine_ls_shift/su_max 0.001
_refine_ls_shift/su_mean 0.000
_refine_ls_structure_factor_coef Fsqd
_refine_ls_weighting_details 'w=1/[\s^2^(Fo^2^)+(0.0180P)^2^+0.5789P] where P=(Fo^2^+2Fc^2^)/3'
_refine_ls_weighting_scheme calc
_refine_ls_wR_factor_gt 0.0613
_refine_ls_wR_factor_ref 0.0645
_reflns_Friedel_coverage 0.983
_reflns_Friedel_fraction_full 0.982
_reflns_Friedel_fraction_max 0.976
_reflns_number_gt 4143
_reflns_number_total 4626
_reflns_threshold_expression 'I > 2\s(I)'
_cod_data_source_file d3sc01627g2.cif
_cod_data_source_block mo_petn_cl3_f_0m
_cod_depositor_comments 'Adding full bibliography for 1569019--1569028.cif.'
_cod_original_cell_volume 1895.7(12)
_cod_database_code 1569021
_shelx_shelxl_version_number 2018/3
_shelx_space_group_comment
;
The symmetry employed for this shelxl refinement is uniquely defined
by the following loop, which should always be used as a source of
symmetry information in preference to the above space-group names.
They are only intended as comments.
;
_shelx_estimated_absorpt_t_max 0.955
_shelx_estimated_absorpt_t_min 0.955
_olex2_refinement_description
;
1. Fixed Uiso
 At 1.2 times of:
  All C(H,H) groups
2.a Secondary CH2 refined with riding coordinates:
 C4(H4A,H4B), C4A(H4AA,H4AB), C2(H2A,H2B), C1(H1A,H1B), C3A(H3AA,H3AB), C3(H3A,
 H3B), C1A(H1AA,H1AB), C2A(H2AA,H2AB)
;
_olex2_submission_special_instructions 'No special instructions were received'

loop_
_space_group_symop_operation_xyz
'x, y, z'
'x, -y, z+1/2'
'x+1/2, y+1/2, z'
'x+1/2, -y+1/2, z+1/2'

loop_
_atom_site_label
_atom_site_type_symbol
_atom_site_fract_x
_atom_site_fract_y
_atom_site_fract_z
_atom_site_U_iso_or_equiv
_atom_site_adp_type
_atom_site_occupancy
_atom_site_site_symmetry_order
_atom_site_calc_flag
_atom_site_refinement_flags_posn
_atom_site_refinement_flags_adp
_atom_site_refinement_flags_occupancy
_atom_site_disorder_assembly
_atom_site_disorder_group
Cl2 Cl 0.36399(7) 0.97079(13) 0.50866(4) 0.0501(2) Uani 1 1 d . . . . .
Cl1A Cl 0.39914(7) 0.10439(13) 0.69448(4) 0.0527(2) Uani 1 1 d . . . . .
Cl3A Cl 0.61474(7) 0.75835(13) 0.61375(4) 0.0528(2) Uani 1 1 d . . . . .
Cl2A Cl 0.62955(7) 0.45225(15) 0.75958(4) 0.0536(2) Uani 1 1 d . . . . .
Cl1 Cl 0.59851(7) 0.65111(13) 0.44554(5) 0.0556(2) Uani 1 1 d . . . . .
Cl3 Cl 0.38021(7) 1.29222(13) 0.35722(4) 0.0514(2) Uani 1 1 d . . . . .
O1 O 0.60347(17) 1.0141(3) 0.32004(9) 0.0400(5) Uani 1 1 d . . . . .
O1A O 0.39265(17) 0.4556(3) 0.56986(9) 0.0377(5) Uani 1 1 d . . . . .
O3 O 0.76647(17) 1.1651(3) 0.32056(10) 0.0426(5) Uani 1 1 d . . . . .
O2A O 0.23386(19) 0.6210(3) 0.56565(12) 0.0463(5) Uani 1 1 d . . . . .
N1 N 0.7002(2) 1.0758(4) 0.29218(12) 0.0370(6) Uani 1 1 d . . . . .
O3A O 0.3009(2) 0.4781(4) 0.48788(12) 0.0565(7) Uani 1 1 d . . . . .
C5 C 0.4904(2) 0.9804(4) 0.40597(12) 0.0304(6) Uani 1 1 d . . . . .
N1A N 0.3008(2) 0.5253(4) 0.53907(13) 0.0389(6) Uani 1 1 d . . . . .
C4 C 0.5984(2) 1.0658(4) 0.38225(13) 0.0347(6) Uani 1 1 d . . . . .
H4A H 0.598555 1.205808 0.386912 0.042 Uiso 1 1 calc R U . . .
H4B H 0.662090 1.012745 0.403651 0.042 Uiso 1 1 calc R U . . .
O2 O 0.7048(2) 1.0282(4) 0.24116(11) 0.0593(7) Uani 1 1 d . . . . .
C4A C 0.3960(2) 0.5159(5) 0.63140(13) 0.0345(6) Uani 1 1 d . . . . .
H4AA H 0.332790 0.463103 0.653223 0.041 Uiso 1 1 calc R U . . .
H4AB H 0.393916 0.656374 0.634261 0.041 Uiso 1 1 calc R U . . .
C5A C 0.5046(2) 0.4383(4) 0.65639(13) 0.0307(6) Uani 1 1 d . . . . .
C2 C 0.4825(3) 1.0580(5) 0.46932(14) 0.0380(7) Uani 1 1 d . . . . .
H2A H 0.479394 1.198666 0.467917 0.046 Uiso 1 1 calc R U . . .
H2B H 0.549524 1.021682 0.491072 0.046 Uiso 1 1 calc R U . . .
C1 C 0.4910(2) 0.7593(4) 0.40279(13) 0.0355(7) Uani 1 1 d . . . . .
H1A H 0.499368 0.720062 0.361315 0.043 Uiso 1 1 calc R U . . .
H1B H 0.419356 0.711050 0.416797 0.043 Uiso 1 1 calc R U . . .
C3A C 0.6050(3) 0.5034(4) 0.61994(14) 0.0357(6) Uani 1 1 d . . . . .
H3AA H 0.599947 0.447679 0.580134 0.043 Uiso 1 1 calc R U . . .
H3AB H 0.672631 0.454194 0.638536 0.043 Uiso 1 1 calc R U . . .
C3 C 0.3902(2) 1.0389(4) 0.36798(13) 0.0349(6) Uani 1 1 d . . . . .
H3A H 0.322360 0.993038 0.387161 0.042 Uiso 1 1 calc R U . . .
H3B H 0.395711 0.975895 0.329239 0.042 Uiso 1 1 calc R U . . .
C1A C 0.5095(2) 0.2173(4) 0.65473(15) 0.0364(7) Uani 1 1 d . . . . .
H1AA H 0.580222 0.175008 0.671562 0.044 Uiso 1 1 calc R U . . .
H1AB H 0.507050 0.174761 0.613344 0.044 Uiso 1 1 calc R U . . .
C2A C 0.5075(3) 0.5178(5) 0.72011(14) 0.0404(7) Uani 1 1 d . . . . .
H2AA H 0.442748 0.470003 0.741731 0.048 Uiso 1 1 calc R U . . .
H2AB H 0.502411 0.658225 0.718621 0.048 Uiso 1 1 calc R U . . .

loop_
_atom_site_aniso_label
_atom_site_aniso_U_11
_atom_site_aniso_U_22
_atom_site_aniso_U_33
_atom_site_aniso_U_23
_atom_site_aniso_U_13
_atom_site_aniso_U_12
Cl2 0.0559(5) 0.0509(5) 0.0436(4) 0.0018(4) 0.0167(4) -0.0020(4)
Cl1A 0.0522(5) 0.0459(5) 0.0601(6) 0.0092(4) 0.0094(4) -0.0099(4)
Cl3A 0.0578(5) 0.0382(4) 0.0623(6) 0.0053(4) 0.0043(4) -0.0110(4)
Cl2A 0.0571(5) 0.0608(6) 0.0430(5) 0.0045(4) -0.0155(4) -0.0102(4)
Cl1 0.0561(5) 0.0464(5) 0.0642(6) 0.0087(4) -0.0098(4) 0.0111(4)
Cl3 0.0581(5) 0.0401(5) 0.0558(5) 0.0094(4) -0.0024(4) 0.0083(4)
O1 0.0326(10) 0.0554(13) 0.0319(11) -0.0060(10) 0.0037(9) -0.0137(9)
O1A 0.0354(11) 0.0473(13) 0.0305(11) -0.0040(9) -0.0042(8) 0.0083(9)
O3 0.0338(11) 0.0452(13) 0.0488(14) 0.0030(10) -0.0027(10) -0.0100(9)
O2A 0.0373(12) 0.0445(12) 0.0570(14) 0.0085(11) 0.0023(10) 0.0069(10)
N1 0.0348(13) 0.0383(14) 0.0378(15) 0.0084(12) 0.0024(11) -0.0038(11)
O3A 0.0627(16) 0.0667(17) 0.0400(14) -0.0034(12) -0.0174(11) -0.0004(13)
C5 0.0329(14) 0.0287(14) 0.0296(15) -0.0009(11) 0.0016(11) -0.0025(11)
N1A 0.0359(14) 0.0377(14) 0.0430(16) 0.0080(12) -0.0060(12) -0.0043(11)
C4 0.0350(14) 0.0399(16) 0.0293(15) -0.0039(12) -0.0009(11) -0.0051(12)
O2 0.0600(16) 0.082(2) 0.0358(14) -0.0065(13) 0.0119(11) -0.0210(14)
C4A 0.0341(14) 0.0411(17) 0.0284(15) -0.0031(12) 0.0036(11) 0.0052(12)
C5A 0.0318(14) 0.0314(14) 0.0288(14) -0.0012(11) 0.0009(11) 0.0004(11)
C2 0.0402(16) 0.0403(17) 0.0334(16) -0.0026(13) 0.0038(12) -0.0057(13)
C1 0.0366(16) 0.0332(15) 0.0367(17) 0.0012(13) 0.0002(13) 0.0016(12)
C3A 0.0343(14) 0.0341(15) 0.0388(17) -0.0015(13) 0.0011(12) -0.0012(12)
C3 0.0340(15) 0.0334(15) 0.0374(17) 0.0007(12) -0.0019(12) -0.0016(12)
C1A 0.0354(16) 0.0348(16) 0.0389(17) -0.0001(13) 0.0031(12) -0.0029(12)
C2A 0.0469(18) 0.0424(18) 0.0318(17) -0.0051(13) -0.0026(13) -0.0013(14)

loop_
_atom_type_symbol
_atom_type_description
_atom_type_scat_dispersion_real
_atom_type_scat_dispersion_imag
_atom_type_scat_source
C C 0.0033 0.0016 'International Tables Vol C Tables 4.2.6.8 and 6.1.1.4'
H H 0.0000 0.0000 'International Tables Vol C Tables 4.2.6.8 and 6.1.1.4'
Cl Cl 0.1484 0.1585 'International Tables Vol C Tables 4.2.6.8 and 6.1.1.4'
N N 0.0061 0.0033 'International Tables Vol C Tables 4.2.6.8 and 6.1.1.4'
O O 0.0106 0.0060 'International Tables Vol C Tables 4.2.6.8 and 6.1.1.4'

loop_
_geom_angle_atom_site_label_1
_geom_angle_atom_site_label_2
_geom_angle_atom_site_label_3
_geom_angle
_geom_angle_site_symmetry_1
_geom_angle_site_symmetry_3
_geom_angle_publ_flag
N1 O1 C4 113.3(2) . . ?
N1A O1A C4A 113.4(2) . . ?
O3 N1 O1 118.5(2) . . ?
O3 N1 O2 128.7(3) . . ?
O2 N1 O1 112.7(2) . . ?
C4 C5 C2 104.1(2) . . ?
C4 C5 C1 111.6(2) . . ?
C4 C5 C3 111.9(2) . . ?
C2 C5 C1 113.3(2) . . ?
C2 C5 C3 112.2(2) . . ?
C3 C5 C1 104.0(2) . . ?
O2A N1A O1A 118.5(3) . . ?
O3A N1A O1A 112.5(3) . . ?
O3A N1A O2A 129.0(3) . . ?
O1 C4 C5 106.2(2) . . ?
O1 C4 H4A 110.5 . . ?
O1 C4 H4B 110.5 . . ?
C5 C4 H4A 110.5 . . ?
C5 C4 H4B 110.5 . . ?
H4A C4 H4B 108.7 . . ?
O1A C4A H4AA 110.5 . . ?
O1A C4A H4AB 110.5 . . ?
O1A C4A C5A 106.0(2) . . ?
H4AA C4A H4AB 108.7 . . ?
C5A C4A H4AA 110.5 . . ?
C5A C4A H4AB 110.5 . . ?
C4A C5A C3A 112.1(2) . . ?
C4A C5A C1A 112.2(2) . . ?
C4A C5A C2A 103.7(2) . . ?
C3A C5A C1A 104.6(2) . . ?
C3A C5A C2A 112.1(3) . . ?
C1A C5A C2A 112.4(3) . . ?
Cl2 C2 H2A 108.9 . . ?
Cl2 C2 H2B 108.9 . . ?
C5 C2 Cl2 113.2(2) . . ?
C5 C2 H2A 108.9 . . ?
C5 C2 H2B 108.9 . . ?
H2A C2 H2B 107.8 . . ?
Cl1 C1 H1A 108.9 . . ?
Cl1 C1 H1B 108.9 . . ?
C5 C1 Cl1 113.5(2) . . ?
C5 C1 H1A 108.9 . . ?
C5 C1 H1B 108.9 . . ?
H1A C1 H1B 107.7 . . ?
Cl3A C3A H3AA 109.0 . . ?
Cl3A C3A H3AB 109.0 . . ?
C5A C3A Cl3A 112.8(2) . . ?
C5A C3A H3AA 109.0 . . ?
C5A C3A H3AB 109.0 . . ?
H3AA C3A H3AB 107.8 . . ?
Cl3 C3 H3A 109.0 . . ?
Cl3 C3 H3B 109.0 . . ?
C5 C3 Cl3 113.0(2) . . ?
C5 C3 H3A 109.0 . . ?
C5 C3 H3B 109.0 . . ?
H3A C3 H3B 107.8 . . ?
Cl1A C1A H1AA 108.9 . . ?
Cl1A C1A H1AB 108.9 . . ?
C5A C1A Cl1A 113.5(2) . . ?
C5A C1A H1AA 108.9 . . ?
C5A C1A H1AB 108.9 . . ?
H1AA C1A H1AB 107.7 . . ?
Cl2A C2A H2AA 108.9 . . ?
Cl2A C2A H2AB 108.9 . . ?
C5A C2A Cl2A 113.2(2) . . ?
C5A C2A H2AA 108.9 . . ?
C5A C2A H2AB 108.9 . . ?
H2AA C2A H2AB 107.8 . . ?

loop_
_geom_bond_atom_site_label_1
_geom_bond_atom_site_label_2
_geom_bond_distance
_geom_bond_site_symmetry_2
_geom_bond_publ_flag
Cl2 C2 1.790(3) . ?
Cl1A C1A 1.788(3) . ?
Cl3A C3A 1.784(3) . ?
Cl2A C2A 1.781(3) . ?
Cl1 C1 1.784(3) . ?
Cl3 C3 1.784(3) . ?
O1 N1 1.394(3) . ?
O1 C4 1.450(4) . ?
O1A N1A 1.395(3) . ?
O1A C4A 1.451(3) . ?
O3 N1 1.198(3) . ?
O2A N1A 1.207(4) . ?
N1 O2 1.199(3) . ?
O3A N1A 1.201(4) . ?
C5 C4 1.530(4) . ?
C5 C2 1.531(4) . ?
C5 C1 1.540(4) . ?
C5 C3 1.537(4) . ?
C4 H4A 0.9800 . ?
C4 H4B 0.9800 . ?
C4A H4AA 0.9800 . ?
C4A H4AB 0.9800 . ?
C4A C5A 1.526(4) . ?
C5A C3A 1.533(4) . ?
C5A C1A 1.539(4) . ?
C5A C2A 1.541(4) . ?
C2 H2A 0.9800 . ?
C2 H2B 0.9800 . ?
C1 H1A 0.9800 . ?
C1 H1B 0.9800 . ?
C3A H3AA 0.9800 . ?
C3A H3AB 0.9800 . ?
C3 H3A 0.9800 . ?
C3 H3B 0.9800 . ?
C1A H1AA 0.9800 . ?
C1A H1AB 0.9800 . ?
C2A H2AA 0.9800 . ?
C2A H2AB 0.9800 . ?

loop_
_geom_torsion_atom_site_label_1
_geom_torsion_atom_site_label_2
_geom_torsion_atom_site_label_3
_geom_torsion_atom_site_label_4
_geom_torsion
_geom_torsion_site_symmetry_1
_geom_torsion_site_symmetry_2
_geom_torsion_site_symmetry_3
_geom_torsion_site_symmetry_4
_geom_torsion_publ_flag
O1A C4A C5A C3A 55.1(3) . . . . ?
O1A C4A C5A C1A -62.2(3) . . . . ?
O1A C4A C5A C2A 176.3(2) . . . . ?
N1 O1 C4 C5 -177.7(2) . . . . ?
N1A O1A C4A C5A -176.3(2) . . . . ?
C4 O1 N1 O3 -1.4(4) . . . . ?
C4 O1 N1 O2 178.3(3) . . . . ?
C4 C5 C2 Cl2 -177.7(2) . . . . ?
C4 C5 C1 Cl1 60.9(3) . . . . ?
C4 C5 C3 Cl3 -52.5(3) . . . . ?
C4A O1A N1A O2A -1.9(4) . . . . ?
C4A O1A N1A O3A 178.2(3) . . . . ?
C4A C5A C3A Cl3A 56.6(3) . . . . ?
C4A C5A C1A Cl1A -58.0(3) . . . . ?
C4A C5A C2A Cl2A -178.6(2) . . . . ?
C2 C5 C4 O1 -173.7(2) . . . . ?
C2 C5 C1 Cl1 -56.2(3) . . . . ?
C2 C5 C3 Cl3 64.0(3) . . . . ?
C1 C5 C4 O1 63.7(3) . . . . ?
C1 C5 C2 Cl2 -56.3(3) . . . . ?
C1 C5 C3 Cl3 -173.1(2) . . . . ?
C3A C5A C1A Cl1A -179.8(2) . . . . ?
C3A C5A C2A Cl2A -57.5(3) . . . . ?
C3 C5 C4 O1 -52.3(3) . . . . ?
C3 C5 C2 Cl2 61.1(3) . . . . ?
C3 C5 C1 Cl1 -178.3(2) . . . . ?
C1A C5A C3A Cl3A 178.4(2) . . . . ?
C1A C5A C2A Cl2A 60.0(3) . . . . ?
C2A C5A C3A Cl3A -59.6(3) . . . . ?
C2A C5A C1A Cl1A 58.4(3) . . . . ?
